data_2105573
loop_
_publ_author_name
'Valente, E. J.'
'Martin, S. B.'
'Sullivan, L. D.'

_publ_section_title
;
 Pseudoacids. II. 2-Acylbenzoic Acid Derivatives
;
_journal_issue 3
_journal_name_full 'Acta Crystallographica Section B'
_journal_page_first 264
_journal_page_last 276
_journal_paper_doi 10.1107/S0108768197012020
_journal_volume 54
_journal_year 1998
_chemical_formula_sum 'C15 H12 O3'
_chemical_formula_weight 240.25
_chemical_name_common 'methyl pseudoester of o-benzoylbenzoic acid'
_chemical_name_systematic
;
  3-methoxy-3-phenyl-1(3H)-isobenzofuranone
;
_space_group_IT_number 19
_symmetry_cell_setting orthorhombic
_symmetry_space_group_name_Hall 'P 2ac 2ab'
_symmetry_space_group_name_H-M 'P 21 21 21'
_audit_creation_method SHELXL
_cell_angle_alpha 90.00
_cell_angle_beta 90.00
_cell_angle_gamma 90.00
_cell_formula_units_Z 4
_cell_length_a 6.923(2)
_cell_length_b 8.291(4)
_cell_length_c 21.551(8)
_cell_measurement_reflns_used 35
_cell_measurement_temperature 294(2)
_cell_measurement_theta_max 20.0
_cell_measurement_theta_min 12.5
_cell_volume 1237.0(8)
_computing_cell_refinement 'P3 (Siemens Analytical Xray Inst. Inc.)'
_computing_data_collection 'P3 (Siemens Analytical Xray Inst. Inc.)'
_computing_data_reduction 'XDISK (Siemens Analytical Xray Inst. Inc.)'
_computing_molecular_graphics 'XP (Siemens Analytical Xray Inst. Inc.)'
_computing_publication_material 'SHELXL-93 (Sheldrick, 1993)'
_computing_structure_refinement 'SHELXL-93 (Sheldrick, 1993)'
_computing_structure_solution 'SHELXS-86 (Sheldrick, 1990)'
_diffrn_ambient_temperature 294(2)
_diffrn_measurement_device 'scintillation counter, PH analysis'
_diffrn_measurement_method \w
_diffrn_radiation_monochromator graphite
_diffrn_radiation_source 'normal-focus sealed tube'
_diffrn_radiation_type MoK\a
_diffrn_radiation_wavelength 0.71073
_diffrn_reflns_av_R_equivalents 0.0102
_diffrn_reflns_av_sigmaI/netI 0.0287
_diffrn_reflns_limit_h_max 5
_diffrn_reflns_limit_h_min 0
_diffrn_reflns_limit_k_max 10
_diffrn_reflns_limit_k_min 0
_diffrn_reflns_limit_l_max 27
_diffrn_reflns_limit_l_min -27
_diffrn_reflns_number 1728
_diffrn_reflns_theta_max 27.50
_diffrn_reflns_theta_min 1.89
_diffrn_standards_decay_% 0.0(10)
_diffrn_standards_interval_count 97
_diffrn_standards_interval_time 90
_diffrn_standards_number 3
_exptl_absorpt_coefficient_mu 0.090
_exptl_absorpt_correction_type none
_exptl_crystal_colour colorless
_exptl_crystal_density_diffrn 1.290
_exptl_crystal_density_meas ?
_exptl_crystal_description plate
_exptl_crystal_F_000 504
_exptl_crystal_size_max 0.40
_exptl_crystal_size_mid 0.40
_exptl_crystal_size_min 0.20
_refine_diff_density_max 0.077
_refine_diff_density_min -0.077
_refine_ls_abs_structure_details 'Flack H D (1983), Acta Cryst. A39, 876-881'
_refine_ls_abs_structure_Flack 0.2(14)
_refine_ls_extinction_coef 0.0139(18)
_refine_ls_extinction_method SHELXL
_refine_ls_goodness_of_fit_all 0.859
_refine_ls_goodness_of_fit_obs 1.019
_refine_ls_hydrogen_treatment 'H atoms fixed, calculated'
_refine_ls_matrix_type full
_refine_ls_number_parameters 165
_refine_ls_number_reflns 1421
_refine_ls_number_restraints 0
_refine_ls_restrained_S_all 0.859
_refine_ls_restrained_S_obs 1.019
_refine_ls_R_factor_all 0.0375
_refine_ls_R_factor_obs 0.0253
_refine_ls_shift/esd_max 0.000
_refine_ls_shift/esd_mean 0.000
_refine_ls_structure_factor_coef Fsqd
_refine_ls_weighting_details 'w = 1/[\s^2^(Fo^2^)+(0.0372P)^2^+0.0000P] where P=(Fo^2^+2Fc^2^)/3'
_refine_ls_weighting_scheme calc
_refine_ls_wR_factor_all 0.0600
_refine_ls_wR_factor_obs 0.0581
_reflns_number_observed 1003
_reflns_number_total 1421
_reflns_observed_criterion >2sigma(I)
_cod_data_source_file fr0002.cif
_cod_data_source_block 3
_cod_depositor_comments
;
The following automatic conversions were performed:

'_exptl_crystal_density_meas' value 'not measured' was changed to '?'
- the value is perceived as not measured.

Automatic conversion script
Id: cif_fix_values 3008 2015-01-20 13:52:24Z robertas 

The following automatic conversions were performed:

'_refine_ls_weighting_scheme' value 'w =
1/[\s^2^(Fo^2^)+(0.0372P)^2^+0.0000P] where P=(Fo^2^+2Fc^2^)/3' was
changed to 'calc'. New tag '_refine_ls_weighting_details' was
created. The value of the new tag was set to 'w =
1/[\s^2^(Fo^2^)+(0.0372P)^2^+0.0000P] where P=(Fo^2^+2Fc^2^)/3'.

Automatic conversion script
Id: cif_fix_values 3143 2015-03-26 13:38:13Z robertas 
;
_cod_database_code 2105573

loop_
_symmetry_equiv_pos_as_xyz
'x, y, z'
'-x+1/2, -y, z+1/2'
'-x, y+1/2, -z+1/2'
'x+1/2, -y+1/2, -z'

loop_
_atom_site_aniso_label
_atom_site_aniso_U_11
_atom_site_aniso_U_22
_atom_site_aniso_U_33
_atom_site_aniso_U_12
_atom_site_aniso_U_13
_atom_site_aniso_U_23
O1 0.166(2) 0.0799(10) 0.0764(9) -0.0086(12) 0.0283(13) 0.0213(8)
O2 0.0954(12) 0.0523(7) 0.0617(7) 0.0095(9) 0.0194(10) 0.0029(7)
O3 0.0518(12) 0.0919(10) 0.0592(8) 0.0115(10) 0.0043(10) -0.0073(8)
C1 0.097(2) 0.0689(15) 0.0570(12) 0.001(2) 0.008(2) 0.0046(12)
C3 0.058(2) 0.0529(11) 0.0528(11) 0.0050(14) 0.0072(14) 0.0005(10)
C3A 0.0482(15) 0.0482(11) 0.0525(11) 0.0020(12) -0.0002(11) -0.0065(10)
C4 0.063(2) 0.0584(12) 0.0649(11) -0.0012(14) -0.0100(14) -0.0055(10)
C5 0.069(2) 0.0613(14) 0.092(2) 0.008(2) -0.018(2) -0.0205(13)
C6 0.069(2) 0.084(2) 0.089(2) 0.013(2) -0.005(2) -0.0408(15)
C7 0.071(2) 0.094(2) 0.0643(13) 0.001(2) 0.0144(14) -0.0146(13)
C7A 0.064(2) 0.0583(12) 0.0515(10) 0.0035(14) 0.0101(13) -0.0064(11)
C11 0.046(2) 0.0471(9) 0.0547(11) -0.0025(15) 0.0086(13) -0.0104(10)
C12 0.064(2) 0.0604(12) 0.0556(11) -0.0087(14) 0.0064(13) -0.0048(10)
C13 0.076(2) 0.0753(14) 0.0583(13) -0.011(2) -0.0018(15) -0.0007(11)
C14 0.075(2) 0.099(2) 0.0710(15) -0.007(2) -0.009(2) -0.0113(14)
C15 0.070(2) 0.100(2) 0.097(2) -0.035(2) -0.001(2) -0.017(2)
C16 0.067(2) 0.0798(15) 0.0685(14) -0.018(2) 0.0103(14) -0.0032(12)
C17 0.063(2) 0.117(2) 0.0763(15) 0.015(2) -0.007(2) -0.009(2)

loop_
_atom_site_label
_atom_site_fract_x
_atom_site_fract_y
_atom_site_fract_z
_atom_site_U_iso_or_equiv
_atom_site_thermal_displace_type
_atom_site_calc_flag
_atom_site_refinement_flags
_atom_site_occupancy
_atom_site_type_symbol
O1 0.2505(3) 0.3226(2) 0.52870(6) 0.1073(7) Uani d . 1 O
O2 0.1019(2) 0.26090(13) 0.61759(6) 0.0698(5) Uani d . 1 O
O3 -0.1326(2) 0.1143(2) 0.67051(6) 0.0676(4) Uani d . 1 O
C1 0.1950(4) 0.2210(3) 0.56402(9) 0.0743(7) Uani d . 1 C
C3 0.0620(4) 0.1178(2) 0.65547(8) 0.0545(6) Uani d . 1 C
C3A 0.1304(3) -0.0182(2) 0.61420(8) 0.0496(6) Uani d . 1 C
C4 0.1234(3) -0.1824(2) 0.62384(9) 0.0620(6) Uani d . 1 C
H4A 0.0695(3) -0.2249(2) 0.65982(9) 0.074 Uiso calc R 1 H
C5 0.1985(4) -0.2816(3) 0.57865(10) 0.0742(7) Uani d . 1 C
H5A 0.1939(4) -0.3929(3) 0.58385(10) 0.089 Uiso calc R 1 H
C6 0.2801(4) -0.2179(3) 0.52590(11) 0.0803(8) Uani d . 1 C
H6A 0.3307(4) -0.2873(3) 0.49615(11) 0.096 Uiso calc R 1 H
C7 0.2888(4) -0.0540(3) 0.51599(10) 0.0764(7) Uani d . 1 C
H7A 0.3450(4) -0.0111(3) 0.48042(10) 0.092 Uiso calc R 1 H
C7A 0.2102(3) 0.0440(3) 0.56143(8) 0.0579(6) Uani d . 1 C
C11 0.1728(3) 0.1295(2) 0.71561(8) 0.0494(6) Uani d . 1 C
C12 0.1251(3) 0.0290(2) 0.76420(9) 0.0599(6) Uani d . 1 C
H12A 0.0208(3) -0.0409(2) 0.76022(9) 0.072 Uiso calc R 1 H
C13 0.2297(4) 0.0306(3) 0.81858(9) 0.0700(7) Uani d . 1 C
H13A 0.1959(4) -0.0384(3) 0.85084(9) 0.084 Uiso calc R 1 H
C14 0.3819(4) 0.1325(3) 0.82529(10) 0.0819(8) Uani d . 1 C
H14A 0.4530(4) 0.1336(3) 0.86190(10) 0.098 Uiso calc R 1 H
C15 0.4292(4) 0.2337(3) 0.77742(12) 0.0892(8) Uani d . 1 C
H15A 0.5323(4) 0.3046(3) 0.78200(12) 0.107 Uiso calc R 1 H
C16 0.3272(4) 0.2322(3) 0.72276(10) 0.0718(7) Uani d . 1 C
H16A 0.3626(4) 0.3008(3) 0.69055(10) 0.086 Uiso calc R 1 H
C17 -0.2638(4) 0.0851(3) 0.62066(9) 0.0853(8) Uani d . 1 C
H17A -0.3937(4) 0.0852(3) 0.63621(9) 0.102 Uiso calc PR 0.74(2) H
H17B -0.2359(4) -0.0178(3) 0.60226(9) 0.102 Uiso calc PR 0.74(2) H
H17C -0.2499(4) 0.1682(3) 0.58998(9) 0.102 Uiso calc PR 0.74(2) H
H17D -0.1926(4) 0.0719(3) 0.58276(9) 0.102 Uiso calc PR 0.26(2) H
H17E -0.3505(4) 0.1749(3) 0.61670(9) 0.102 Uiso calc PR 0.26(2) H
H17F -0.3364(4) -0.0111(3) 0.62898(9) 0.102 Uiso calc PR 0.26(2) H

loop_
_atom_type_symbol
_atom_type_description
_atom_type_scat_dispersion_real
_atom_type_scat_dispersion_imag
_atom_type_scat_source
C C 0.0033 0.0016 'International Tables Vol C Tables 4.2.6.8 and 6.1.1.4'
H H 0.0000 0.0000 'International Tables Vol C Tables 4.2.6.8 and 6.1.1.4'
O O 0.0106 0.0060 'International Tables Vol C Tables 4.2.6.8 and 6.1.1.4'

loop_
_geom_angle_atom_site_label_1
_geom_angle_atom_site_label_2
_geom_angle_atom_site_label_3
_geom_angle
C1 O2 C3 111.36(15)
C3 O3 C17 116.48(14)
O1 C1 O2 121.3(2)
O1 C1 C7A 130.8(2)
O2 C1 C7A 107.9(2)
O3 C3 O2 109.3(2)
O3 C3 C11 107.1(2)
O2 C3 C11 109.3(2)
O3 C3 C3A 115.2(2)
O2 C3 C3A 102.53(14)
C11 C3 C3A 113.2(2)
C7A C3A C4 120.9(2)
C7A C3A C3 109.6(2)
C4 C3A C3 129.6(2)
C5 C4 C3A 118.1(2)
C6 C5 C4 120.7(2)
C5 C6 C7 121.7(2)
C6 C7 C7A 116.9(2)
C3A C7A C7 121.8(2)
C3A C7A C1 108.4(2)
C7 C7A C1 129.8(2)
C16 C11 C12 118.4(2)
C16 C11 C3 122.1(2)
C12 C11 C3 119.5(2)
C13 C12 C11 121.0(2)
C14 C13 C12 120.3(2)
C13 C14 C15 119.1(2)
C14 C15 C16 121.2(2)
C15 C16 C11 120.1(2)

loop_
_geom_bond_atom_site_label_1
_geom_bond_atom_site_label_2
_geom_bond_distance
O1 C1 1.198(2)
O2 C1 1.363(2)
O2 C3 1.466(2)
O3 C3 1.386(3)
O3 C17 1.427(2)
C1 C7A 1.472(3)
C3 C11 1.509(3)
C3 C3A 1.512(2)
C3A C7A 1.365(2)
C3A C4 1.378(2)
C4 C5 1.377(3)
C5 C6 1.375(3)
C6 C7 1.377(3)
C7 C7A 1.384(3)
C11 C16 1.376(3)
C11 C12 1.378(2)
C12 C13 1.378(3)
C13 C14 1.358(3)
C14 C15 1.369(3)
C15 C16 1.373(3)

loop_
_geom_torsion_atom_site_label_1
_geom_torsion_atom_site_label_2
_geom_torsion_atom_site_label_3
_geom_torsion_atom_site_label_4
_geom_torsion
C3 O2 C1 O1 -175.4(2)
C3 O2 C1 C7A 4.0(3)
C17 O3 C3 O2 68.5(2)
C17 O3 C3 C11 -173.2(2)
C17 O3 C3 C3A -46.3(2)
C1 O2 C3 O3 -127.3(2)
C1 O2 C3 C11 115.8(2)
C1 O2 C3 C3A -4.6(2)
O3 C3 C3A C7A 122.1(2)
O2 C3 C3A C7A 3.5(2)
C11 C3 C3A C7A -114.1(2)
O3 C3 C3A C4 -58.7(3)
O2 C3 C3A C4 -177.3(2)
C11 C3 C3A C4 65.0(3)
C7A C3A C4 C5 -0.2(3)
C3 C3A C4 C5 -179.3(2)
C3A C4 C5 C6 0.8(3)
C4 C5 C6 C7 -0.5(4)
C5 C6 C7 C7A -0.5(4)
C4 C3A C7A C7 -0.8(3)
C3 C3A C7A C7 178.5(2)
C4 C3A C7A C1 179.4(2)
C3 C3A C7A C1 -1.3(3)
C6 C7 C7A C3A 1.1(3)
C6 C7 C7A C1 -179.1(3)
O1 C1 C7A C3A 177.7(3)
O2 C1 C7A C3A -1.6(3)
O1 C1 C7A C7 -2.1(5)
O2 C1 C7A C7 178.6(2)
O3 C3 C11 C16 -136.4(2)
O2 C3 C11 C16 -18.1(3)
C3A C3 C11 C16 95.5(2)
O3 C3 C11 C12 46.9(2)
O2 C3 C11 C12 165.2(2)
C3A C3 C11 C12 -81.2(2)
C16 C11 C12 C13 -0.3(3)
C3 C11 C12 C13 176.6(2)
C11 C12 C13 C14 0.3(3)
C12 C13 C14 C15 0.2(3)
C13 C14 C15 C16 -0.8(4)
C14 C15 C16 C11 0.9(4)
C12 C11 C16 C15 -0.3(3)
C3 C11 C16 C15 -177.1(2)
